data_7211070
loop_
_publ_author_name
'Sarkar, Sumanta'
'Gutmann, Matthias J.'
'Peter, Sebastian C.'

_publ_section_title
;
 Crystal structure and physical properties of indium flux grown RE2AuSi3
 (RE = Eu, Yb)
;
_journal_issue 39
_journal_name_full CrystEngComm
_journal_page_first 8006
_journal_paper_doi 10.1039/c3ce41198b
_journal_volume 15
_journal_year 2013
_chemical_formula_sum 'Au0.98 Si3.02 Yb2'
_chemical_formula_weight 624.15
_chemical_name_systematic
;
 ?
;
_space_group_IT_number 70
_symmetry_cell_setting orthorhombic
_symmetry_space_group_name_Hall '-F 2uv 2vw'
_symmetry_space_group_name_H-M 'F d d d :2'
_atom_sites_solution_primary direct
_atom_sites_solution_secondary difmap
_audit_creation_method SHELXL-97
_cell_angle_alpha 90.00
_cell_angle_beta 90.00
_cell_angle_gamma 90.00
_cell_formula_units_Z 16
_cell_length_a 8.2003(16)
_cell_length_b 14.187(3)
_cell_length_c 16.869(3)
_cell_measurement_reflns_used 14628
_cell_measurement_temperature 293(2)
_cell_measurement_theta_max 45.5
_cell_measurement_theta_min 3.8
_cell_volume 1962.5(7)
_computing_cell_refinement
;
CrysAlisPro, Agilent Technologies,
Version 1.171.36.21 (release 14-08-2012 CrysAlis171 .NET)
(compiled Sep 14 2012,17:21:16)
;
_computing_data_collection
;       
CrysAlisPro, Agilent Technologies,
Version 1.171.36.21 (release 14-08-2012 CrysAlis171 .NET)
(compiled Sep 14 2012,17:21:16)
;
_computing_data_reduction
;
CrysAlisPro, Agilent Technologies,
Version 1.171.36.21 (release 14-08-2012 CrysAlis171 .NET)
(compiled Sep 14 2012,17:21:16)
;
_computing_structure_refinement 'SHELXL-97 (Sheldrick, 2008)'
_diffrn_ambient_temperature 293(2)
_diffrn_detector_area_resol_mean 10.3620
_diffrn_measured_fraction_theta_full 0.998
_diffrn_measured_fraction_theta_max 0.998
_diffrn_measurement_device_type 'SuperNova, Dual, Cu at zero, Atlas'
_diffrn_measurement_method '\w scans'
_diffrn_radiation_monochromator mirror
_diffrn_radiation_source 'SuperNova (Mo) X-ray Source'
_diffrn_radiation_type MoK\a
_diffrn_radiation_wavelength 0.71073
_diffrn_reflns_av_R_equivalents 0.0637
_diffrn_reflns_av_sigmaI/netI 0.0400
_diffrn_reflns_limit_h_max 16
_diffrn_reflns_limit_h_min -16
_diffrn_reflns_limit_k_max 18
_diffrn_reflns_limit_k_min -28
_diffrn_reflns_limit_l_max 33
_diffrn_reflns_limit_l_min -33
_diffrn_reflns_number 14628
_diffrn_reflns_theta_full 45.52
_diffrn_reflns_theta_max 45.52
_diffrn_reflns_theta_min 3.75
_exptl_absorpt_coefficient_mu 68.181
_exptl_absorpt_correction_T_max 0.004
_exptl_absorpt_correction_T_min 0.000
_exptl_absorpt_correction_type analytical
_exptl_crystal_colour metallic
_exptl_crystal_density_diffrn 8.450
_exptl_crystal_density_meas 8.49
_exptl_crystal_density_method 'not measured'
_exptl_crystal_description rod
_exptl_crystal_F_000 4174
_exptl_crystal_size_max 0.12
_exptl_crystal_size_mid 0.05
_exptl_crystal_size_min 0.08
_refine_diff_density_max 9.737
_refine_diff_density_min -6.506
_refine_diff_density_rms 0.699
_refine_ls_extinction_coef 0.000021(5)
_refine_ls_extinction_expression Fc^*^=kFc[1+0.001xFc^2^\l^3^/sin(2\q)]^-1/4^
_refine_ls_extinction_method SHELXL
_refine_ls_goodness_of_fit_ref 1.034
_refine_ls_matrix_type full
_refine_ls_number_parameters 34
_refine_ls_number_reflns 2092
_refine_ls_number_restraints 0
_refine_ls_restrained_S_all 1.034
_refine_ls_R_factor_all 0.0793
_refine_ls_R_factor_gt 0.0433
_refine_ls_shift/su_max 0.000
_refine_ls_shift/su_mean 0.000
_refine_ls_structure_factor_coef Fsqd
_refine_ls_weighting_details 'calc w=1/[\s^2^(Fo^2^)+(0.0333P)^2^+0.0000P] where P=(Fo^2^+2Fc^2^)/3'
_refine_ls_weighting_scheme calc
_refine_ls_wR_factor_gt 0.0880
_refine_ls_wR_factor_ref 0.1017
_reflns_number_gt 1313
_reflns_number_total 2092
_reflns_threshold_expression >2\s(I)
_cod_data_source_file c3ce41198b.txt
_cod_data_source_block Yb2AuSi3
_cod_depositor_comments
;
The following automatic conversions were performed:

'_symmetry_cell_setting' value 'Orthorhombic' changed to
'orthorhombic' according to
/home/saulius/struct/CIF-dictionaries/cif_core.dic dictionary named
'cif_core.dic' version 2.4.2 from 2011-04-26.

Automatic conversion script
Id: cif_fix_values 1891 2012-01-12 08:04:46Z andrius 
;
_cod_original_sg_symbol_H-M Fddd
_cod_database_code 7211070

loop_
_symmetry_equiv_pos_as_xyz
'x, y, z'
'-x+3/4, -y+3/4, z'
'-x+3/4, y, -z+3/4'
'x, -y+3/4, -z+3/4'
'x, y+1/2, z+1/2'
'-x+3/4, -y+5/4, z+1/2'
'-x+3/4, y+1/2, -z+5/4'
'x, -y+5/4, -z+5/4'
'x+1/2, y, z+1/2'
'-x+5/4, -y+3/4, z+1/2'
'-x+5/4, y, -z+5/4'
'x+1/2, -y+3/4, -z+5/4'
'x+1/2, y+1/2, z'
'-x+5/4, -y+5/4, z'
'-x+5/4, y+1/2, -z+3/4'
'x+1/2, -y+5/4, -z+3/4'
'-x, -y, -z'
'x-3/4, y-3/4, -z'
'x-3/4, -y, z-3/4'
'-x, y-3/4, z-3/4'
'-x, -y+1/2, -z+1/2'
'x-3/4, y-1/4, -z+1/2'
'x-3/4, -y+1/2, z-1/4'
'-x, y-1/4, z-1/4'
'-x+1/2, -y, -z+1/2'
'x-1/4, y-3/4, -z+1/2'
'x-1/4, -y, z-1/4'
'-x+1/2, y-3/4, z-1/4'
'-x+1/2, -y+1/2, -z'
'x-1/4, y-1/4, -z'
'x-1/4, -y+1/2, z-3/4'
'-x+1/2, y-1/4, z-3/4'

loop_
_atom_site_label
_atom_site_type_symbol
_atom_site_fract_x
_atom_site_fract_y
_atom_site_fract_z
_atom_site_U_iso_or_equiv
_atom_site_adp_type
_atom_site_occupancy
_atom_site_symmetry_multiplicity
_atom_site_calc_flag
_atom_site_refinement_flags
Yb1 Yb 0.1250 0.1250 0.000484(15) 0.00771(10) Uani 1 2 d S
Yb2 Yb 0.1250 0.1250 0.500283(15) 0.00796(10) Uani 1 2 d S
Au1 Au 0.1250 0.45825(2) 0.1250 0.00784(9) Uani 0.773(3) 2 d SP
Si1 Si 0.1250 0.45825(2) 0.1250 0.00784(9) Uani 0.227(3) 2 d SP
Au2 Au 0.1250 0.29038(8) 0.1250 0.0050(4) Uani 0.081(2) 2 d SP
Si2 Si 0.1250 0.29038(8) 0.1250 0.0050(4) Uani 0.919(2) 2 d SP
Au3 Au -0.12766(10) 0.54225(7) 0.12486(6) 0.0063(3) Uani 0.064(2) 1 d P
Si3 Si -0.12766(10) 0.54225(7) 0.12486(6) 0.0063(3) Uani 0.936(2) 1 d P

loop_
_atom_site_aniso_label
_atom_site_aniso_U_11
_atom_site_aniso_U_22
_atom_site_aniso_U_33
_atom_site_aniso_U_23
_atom_site_aniso_U_13
_atom_site_aniso_U_12
Yb1 0.00785(14) 0.00805(14) 0.00722(14) 0.000 0.000 0.00102(17)
Yb2 0.00849(14) 0.00813(15) 0.00727(14) 0.000 0.000 0.00068(18)
Au1 0.00619(13) 0.00615(13) 0.01119(15) 0.000 0.0008(2) 0.000
Si1 0.00619(13) 0.00615(13) 0.01119(15) 0.000 0.0008(2) 0.000
Au2 0.0028(5) 0.0021(5) 0.0099(6) 0.000 -0.0020(9) 0.000
Si2 0.0028(5) 0.0021(5) 0.0099(6) 0.000 -0.0020(9) 0.000
Au3 0.0045(5) 0.0033(5) 0.0111(5) -0.0002(3) 0.0022(10) -0.0012(2)
Si3 0.0045(5) 0.0033(5) 0.0111(5) -0.0002(3) 0.0022(10) -0.0012(2)

loop_
_atom_type_symbol
_atom_type_description
_atom_type_scat_dispersion_real
_atom_type_scat_dispersion_imag
_atom_type_scat_source
Si Si 0.0817 0.0704 'International Tables Vol C Tables 4.2.6.8 and 6.1.1.4'
Yb Yb -0.3850 5.5486 'International Tables Vol C Tables 4.2.6.8 and 6.1.1.4'
Au Au -2.0133 8.8022 'International Tables Vol C Tables 4.2.6.8 and 6.1.1.4'

loop_
_geom_angle_atom_site_label_1
_geom_angle_atom_site_label_2
_geom_angle_atom_site_label_3
_geom_angle
_geom_angle_site_symmetry_1
_geom_angle_site_symmetry_3
Si3 Yb1 Au3 0.00(4) 13_545 13_545
Si3 Yb1 Si3 96.33(4) 13_545 2_455
Au3 Yb1 Si3 96.33(4) 13_545 2_455
Si3 Yb1 Au3 96.33(4) 13_545 2_455
Au3 Yb1 Au3 96.33(4) 13_545 2_455
Si3 Yb1 Au3 0.00(3) 2_455 2_455
Si3 Yb1 Si3 43.81(4) 13_545 12_554
Au3 Yb1 Si3 43.81(4) 13_545 12_554
Si3 Yb1 Si3 80.26(3) 2_455 12_554
Au3 Yb1 Si3 80.26(3) 2_455 12_554
Si3 Yb1 Au3 43.81(4) 13_545 12_554
Au3 Yb1 Au3 43.81(4) 13_545 12_554
Si3 Yb1 Au3 80.26(3) 2_455 12_554
Au3 Yb1 Au3 80.26(3) 2_455 12_554
Si3 Yb1 Au3 0.00(4) 12_554 12_554
Si3 Yb1 Si3 80.26(3) 13_545 7_444
Au3 Yb1 Si3 80.26(3) 13_545 7_444
Si3 Yb1 Si3 43.81(4) 2_455 7_444
Au3 Yb1 Si3 43.81(4) 2_455 7_444
Si3 Yb1 Si3 96.20(4) 12_554 7_444
Au3 Yb1 Si3 96.20(4) 12_554 7_444
Si3 Yb1 Au3 80.26(3) 13_545 7_444
Au3 Yb1 Au3 80.26(3) 13_545 7_444
Si3 Yb1 Au3 43.81(4) 2_455 7_444
Au3 Yb1 Au3 43.81(4) 2_455 7_444
Si3 Yb1 Au3 96.20(4) 12_554 7_444
Au3 Yb1 Au3 96.20(4) 12_554 7_444
Si3 Yb1 Au3 0.00(5) 7_444 7_444
Si3 Yb1 Au2 80.40(2) 13_545 .
Au3 Yb1 Au2 80.40(2) 13_545 .
Si3 Yb1 Au2 43.70(2) 2_455 .
Au3 Yb1 Au2 43.70(2) 2_455 .
Si3 Yb1 Au2 43.68(2) 12_554 .
Au3 Yb1 Au2 43.68(2) 12_554 .
Si3 Yb1 Au2 80.35(2) 7_444 .
Au3 Yb1 Au2 80.35(2) 7_444 .
Si3 Yb1 Si2 43.70(2) 13_545 14_445
Au3 Yb1 Si2 43.70(2) 13_545 14_445
Si3 Yb1 Si2 80.40(2) 2_455 14_445
Au3 Yb1 Si2 80.40(2) 2_455 14_445
Si3 Yb1 Si2 80.35(2) 12_554 14_445
Au3 Yb1 Si2 80.35(2) 12_554 14_445
Si3 Yb1 Si2 43.68(2) 7_444 14_445
Au3 Yb1 Si2 43.68(2) 7_444 14_445
Au2 Yb1 Si2 96.33(3) . 14_445
Si3 Yb1 Au2 43.70(2) 13_545 14_445
Au3 Yb1 Au2 43.70(2) 13_545 14_445
Si3 Yb1 Au2 80.40(2) 2_455 14_445
Au3 Yb1 Au2 80.40(2) 2_455 14_445
Si3 Yb1 Au2 80.35(2) 12_554 14_445
Au3 Yb1 Au2 80.35(2) 12_554 14_445
Si3 Yb1 Au2 43.68(2) 7_444 14_445
Au3 Yb1 Au2 43.68(2) 7_444 14_445
Au2 Yb1 Au2 96.33(3) . 14_445
Si2 Yb1 Au2 0.00(3) 14_445 14_445
Si1 Yb2 Au1 0.0 10_455 10_455
Si1 Yb2 Si1 96.706(19) 10_455 5_545
Au1 Yb2 Si1 96.706(19) 10_455 5_545
Si1 Yb2 Au1 96.706(19) 10_455 5_545
Au1 Yb2 Au1 96.706(19) 10_455 5_545
Si1 Yb2 Au1 0.000(8) 5_545 5_545
Si1 Yb2 Si1 136.129(8) 10_455 21
Au1 Yb2 Si1 136.129(8) 10_455 21
Si1 Yb2 Si1 99.469(12) 5_545 21
Au1 Yb2 Si1 99.469(12) 5_545 21
Si1 Yb2 Au1 136.129(8) 10_455 21
Au1 Yb2 Au1 136.129(8) 10_455 21
Si1 Yb2 Au1 99.469(12) 5_545 21
Au1 Yb2 Au1 99.469(12) 5_545 21
Si1 Yb2 Au1 0.000(11) 21 21
Si1 Yb2 Si1 99.469(12) 10_455 22_655
Au1 Yb2 Si1 99.469(12) 10_455 22_655
Si1 Yb2 Si1 136.129(8) 5_545 22_655
Au1 Yb2 Si1 136.129(8) 5_545 22_655
Si1 Yb2 Si1 96.453(16) 21 22_655
Au1 Yb2 Si1 96.453(16) 21 22_655
Si1 Yb2 Au1 99.469(12) 10_455 22_655
Au1 Yb2 Au1 99.469(12) 10_455 22_655
Si1 Yb2 Au1 136.129(8) 5_545 22_655
Au1 Yb2 Au1 136.129(8) 5_545 22_655
Si1 Yb2 Au1 96.453(16) 21 22_655
Au1 Yb2 Au1 96.453(16) 21 22_655
Si1 Yb2 Au1 0.0 22_655 22_655
Si1 Yb2 Si3 179.607(15) 10_455 21
Au1 Yb2 Si3 179.607(15) 10_455 21
Si1 Yb2 Si3 83.31(2) 5_545 21
Au1 Yb2 Si3 83.31(2) 5_545 21
Si1 Yb2 Si3 44.233(18) 21 21
Au1 Yb2 Si3 44.233(18) 21 21
Si1 Yb2 Si3 80.26(2) 22_655 21
Au1 Yb2 Si3 80.26(2) 22_655 21
Si1 Yb2 Au3 179.607(15) 10_455 21
Au1 Yb2 Au3 179.607(15) 10_455 21
Si1 Yb2 Au3 83.31(2) 5_545 21
Au1 Yb2 Au3 83.31(2) 5_545 21
Si1 Yb2 Au3 44.233(18) 21 21
Au1 Yb2 Au3 44.233(18) 21 21
Si1 Yb2 Au3 80.26(2) 22_655 21
Au1 Yb2 Au3 80.26(2) 22_655 21
Si3 Yb2 Au3 0.00(2) 21 21
Si1 Yb2 Si3 83.31(2) 10_455 22_655
Au1 Yb2 Si3 83.31(2) 10_455 22_655
Si1 Yb2 Si3 179.607(15) 5_545 22_655
Au1 Yb2 Si3 179.607(15) 5_545 22_655
Si1 Yb2 Si3 80.26(2) 21 22_655
Au1 Yb2 Si3 80.26(2) 21 22_655
Si1 Yb2 Si3 44.233(18) 22_655 22_655
Au1 Yb2 Si3 44.233(18) 22_655 22_655
Si3 Yb2 Si3 96.68(4) 21 22_655
Au3 Yb2 Si3 96.68(4) 21 22_655
Si1 Yb2 Au3 83.31(2) 10_455 22_655
Au1 Yb2 Au3 83.31(2) 10_455 22_655
Si1 Yb2 Au3 179.607(15) 5_545 22_655
Au1 Yb2 Au3 179.607(15) 5_545 22_655
Si1 Yb2 Au3 80.26(2) 21 22_655
Au1 Yb2 Au3 80.26(2) 21 22_655
Si1 Yb2 Au3 44.233(18) 22_655 22_655
Au1 Yb2 Au3 44.233(18) 22_655 22_655
Si3 Yb2 Au3 96.68(4) 21 22_655
Au3 Yb2 Au3 96.68(4) 21 22_655
Si3 Yb2 Au3 0.00(4) 22_655 22_655
Au2 Au1 Si3 119.91(3) . 11_454
Au2 Au1 Au3 119.91(3) . 11_454
Si3 Au1 Au3 0.00(6) 11_454 11_454
Au2 Au1 Au3 119.91(3) . .
Si3 Au1 Au3 120.19(5) 11_454 .
Au3 Au1 Au3 120.19(5) 11_454 .
Au2 Au1 Yb2 138.353(10) . 15_455
Si3 Au1 Yb2 68.08(3) 11_454 15_455
Au3 Au1 Yb2 68.08(3) 11_454 15_455
Au3 Au1 Yb2 68.17(3) . 15_455
Au2 Au1 Yb2 138.353(10) . 5_554
Si3 Au1 Yb2 68.17(3) 11_454 5_554
Au3 Au1 Yb2 68.17(3) 11_454 5_554
Au3 Au1 Yb2 68.08(3) . 5_554
Yb2 Au1 Yb2 83.294(19) 15_455 5_554
Au2 Au1 Yb2 68.144(7) . 21
Si3 Au1 Yb2 138.28(2) 11_454 21
Au3 Au1 Yb2 138.28(2) 11_454 21
Au3 Au1 Yb2 67.96(3) . 21
Yb2 Au1 Yb2 136.129(8) 15_455 21
Yb2 Au1 Yb2 80.531(12) 5_554 21
Au2 Au1 Yb2 68.144(7) . 23_655
Si3 Au1 Yb2 67.96(3) 11_454 23_655
Au3 Au1 Yb2 67.96(3) 11_454 23_655
Au3 Au1 Yb2 138.28(2) . 23_655
Yb2 Au1 Yb2 80.531(12) 15_455 23_655
Yb2 Au1 Yb2 136.129(8) 5_554 23_655
Yb2 Au1 Yb2 136.287(14) 21 23_655
Au2 Au1 Yb1 68.160(7) . 29
Si3 Au1 Yb1 68.06(3) 11_454 29
Au3 Au1 Yb1 68.06(3) 11_454 29
Au3 Au1 Yb1 138.12(2) . 29
Yb2 Au1 Yb1 136.145(8) 15_455 29
Yb2 Au1 Yb1 80.496(12) 5_554 29
Yb2 Au1 Yb1 80.480(15) 21 29
Yb2 Au1 Yb1 83.593(16) 23_655 29
Au2 Au1 Yb1 68.160(7) . 31_556
Si3 Au1 Yb1 138.12(2) 11_454 31_556
Au3 Au1 Yb1 138.12(2) 11_454 31_556
Au3 Au1 Yb1 68.06(3) . 31_556
Yb2 Au1 Yb1 80.496(12) 15_455 31_556
Yb2 Au1 Yb1 136.145(8) 5_554 31_556
Yb2 Au1 Yb1 83.593(16) 21 31_556
Yb2 Au1 Yb1 80.480(15) 23_655 31_556
Yb1 Au1 Yb1 136.320(14) 29 31_556
Si3 Au2 Au3 0.00(7) 2_455 2_455
Si3 Au2 Si3 119.95(8) 2_455 12_554
Au3 Au2 Si3 119.95(8) 2_455 12_554
Si3 Au2 Au3 119.95(8) 2_455 12_554
Au3 Au2 Au3 119.95(8) 2_455 12_554
Si3 Au2 Au3 0.00(6) 12_554 12_554
Si3 Au2 Au1 120.02(4) 2_455 .
Au3 Au2 Au1 120.02(4) 2_455 .
Si3 Au2 Au1 120.02(4) 12_554 .
Au3 Au2 Au1 120.02(4) 12_554 .
Si3 Au2 Yb1 68.07(4) 2_455 .
Au3 Au2 Yb1 68.07(4) 2_455 .
Si3 Au2 Yb1 68.15(4) 12_554 .
Au3 Au2 Yb1 68.15(4) 12_554 .
Au1 Au2 Yb1 138.163(17) . .
Si3 Au2 Yb1 68.15(4) 2_455 11_454
Au3 Au2 Yb1 68.15(4) 2_455 11_454
Si3 Au2 Yb1 68.07(4) 12_554 11_454
Au3 Au2 Yb1 68.07(4) 12_554 11_454
Au1 Au2 Yb1 138.163(17) . 11_454
Yb1 Au2 Yb1 83.67(3) . 11_454
Si3 Au2 Yb2 138.40(3) 2_455 23_655
Au3 Au2 Yb2 138.40(3) 2_455 23_655
Si3 Au2 Yb2 68.29(3) 12_554 23_655
Au3 Au2 Yb2 68.29(3) 12_554 23_655
Au1 Au2 Yb2 67.82(2) . 23_655
Yb1 Au2 Yb2 136.44(2) . 23_655
Yb1 Au2 Yb2 80.675(14) 11_454 23_655
Si3 Au2 Yb2 68.29(3) 2_455 21
Au3 Au2 Yb2 68.29(3) 2_455 21
Si3 Au2 Yb2 138.40(3) 12_554 21
Au3 Au2 Yb2 138.40(3) 12_554 21
Au1 Au2 Yb2 67.82(2) . 21
Yb1 Au2 Yb2 80.675(14) . 21
Yb1 Au2 Yb2 136.44(2) 11_454 21
Yb2 Au2 Yb2 135.63(4) 23_655 21
Si3 Au2 Yb1 68.39(3) 2_455 31_556
Au3 Au2 Yb1 68.39(3) 2_455 31_556
Si3 Au2 Yb1 138.24(3) 12_554 31_556
Au3 Au2 Yb1 138.24(3) 12_554 31_556
Au1 Au2 Yb1 67.83(2) . 31_556
Yb1 Au2 Yb1 136.45(2) . 31_556
Yb1 Au2 Yb1 80.641(13) 11_454 31_556
Yb2 Au2 Yb1 80.26(2) 23_655 31_556
Yb2 Au2 Yb1 83.36(2) 21 31_556
Si3 Au2 Yb1 138.24(3) 2_455 29
Au3 Au2 Yb1 138.24(3) 2_455 29
Si3 Au2 Yb1 68.39(3) 12_554 29
Au3 Au2 Yb1 68.39(3) 12_554 29
Au1 Au2 Yb1 67.83(2) . 29
Yb1 Au2 Yb1 80.641(13) . 29
Yb1 Au2 Yb1 136.45(2) 11_454 29
Yb2 Au2 Yb1 83.36(2) 23_655 29
Yb2 Au2 Yb1 80.26(2) 21 29
Yb1 Au2 Yb1 135.67(4) 31_556 29
Si2 Au3 Au2 0.00(5) 2_455 2_455
Si2 Au3 Si3 120.02(4) 2_455 8_554
Au2 Au3 Si3 120.02(4) 2_455 8_554
Si2 Au3 Au3 120.02(4) 2_455 8_554
Au2 Au3 Au3 120.02(4) 2_455 8_554
Si3 Au3 Au3 0.00(5) 8_554 8_554
Si2 Au3 Au1 120.07(6) 2_455 .
Au2 Au3 Au1 120.07(6) 2_455 .
Si3 Au3 Au1 119.91(3) 8_554 .
Au3 Au3 Au1 119.91(3) 8_554 .
Si2 Au3 Yb1 68.23(3) 2_455 13_455
Au2 Au3 Yb1 68.23(3) 2_455 13_455
Si3 Au3 Yb1 68.17(3) 8_554 13_455
Au3 Au3 Yb1 68.17(3) 8_554 13_455
Au1 Au3 Yb1 138.22(4) . 13_455
Si2 Au3 Yb1 68.17(3) 2_455 7_454
Au2 Au3 Yb1 68.17(3) 2_455 7_454
Si3 Au3 Yb1 68.02(3) 8_554 7_454
Au3 Au3 Yb1 68.02(3) 8_554 7_454
Au1 Au3 Yb1 138.04(4) . 7_454
Yb1 Au3 Yb1 83.74(3) 13_455 7_454
Si2 Au3 Yb2 68.46(3) 2_455 21
Au2 Au3 Yb2 68.46(3) 2_455 21
Si3 Au3 Yb2 138.45(6) 8_554 21
Au3 Au3 Yb2 138.45(6) 8_554 21
Au1 Au3 Yb2 67.80(3) . 21
Yb1 Au3 Yb2 80.79(2) 13_455 21
Yb1 Au3 Yb2 136.63(3) 7_454 21
Si2 Au3 Yb2 138.63(4) 2_455 5_554
Au2 Au3 Yb2 138.63(4) 2_455 5_554
Si3 Au3 Yb2 68.39(3) 8_554 5_554
Au3 Au3 Yb2 68.39(3) 8_554 5_554
Au1 Au3 Yb2 67.63(2) . 5_554
Yb1 Au3 Yb2 80.87(3) 13_455 5_554
Yb1 Au3 Yb2 136.41(4) 7_454 5_554
Yb2 Au3 Yb2 80.32(2) 21 5_554
Si2 Au3 Yb2 138.45(4) 2_455 15_455
Au2 Au3 Yb2 138.45(4) 2_455 15_455
Si3 Au3 Yb2 68.25(3) 8_554 15_455
Au3 Au3 Yb2 68.25(3) 8_554 15_455
Au1 Au3 Yb2 67.58(2) . 15_455
Yb1 Au3 Yb2 136.41(4) 13_455 15_455
Yb1 Au3 Yb2 80.77(3) 7_454 15_455
Yb2 Au3 Yb2 135.38(3) 21 15_455
Yb2 Au3 Yb2 82.92(3) 5_554 15_455
Si2 Au3 Yb1 68.41(3) 2_455 31_556
Au2 Au3 Yb1 68.41(3) 2_455 31_556
Si3 Au3 Yb1 138.11(6) 8_554 31_556
Au3 Au3 Yb1 138.11(6) 8_554 31_556
Au1 Au3 Yb1 67.76(3) . 31_556
Yb1 Au3 Yb1 136.64(3) 13_455 31_556
Yb1 Au3 Yb1 80.66(2) 7_454 31_556
Yb2 Au3 Yb1 83.43(3) 21 31_556
Yb2 Au3 Yb1 135.40(3) 5_554 31_556
Yb2 Au3 Yb1 80.19(2) 15_455 31_556

loop_
_geom_bond_atom_site_label_1
_geom_bond_atom_site_label_2
_geom_bond_distance
_geom_bond_site_symmetry_2
Yb1 Si3 3.1455(10) 13_545
Yb1 Au3 3.1455(10) 13_545
Yb1 Si3 3.1455(10) 2_455
Yb1 Au3 3.1455(10) 2_455
Yb1 Si3 3.1487(10) 12_554
Yb1 Au3 3.1487(10) 12_554
Yb1 Si3 3.1487(10) 7_444
Yb1 Au3 3.1487(10) 7_444
Yb1 Au2 3.1491(10) .
Yb1 Si2 3.1491(10) 14_445
Yb1 Au2 3.1491(10) 14_445
Yb2 Si1 3.1659(5) 10_455
Yb2 Au1 3.1659(5) 10_455
Yb2 Si1 3.1659(5) 5_545
Yb2 Au1 3.1659(5) 5_545
Yb2 Si1 3.1724(4) 21
Yb2 Au1 3.1724(4) 21
Yb2 Si1 3.1724(4) 22_655
Yb2 Au1 3.1724(4) 22_655
Yb2 Si3 3.1760(11) 21
Yb2 Au3 3.1760(11) 21
Yb2 Si3 3.1760(11) 22_655
Yb2 Au3 3.1760(11) 22_655
Au1 Au2 2.3816(14) .
Au1 Si3 2.3901(10) 11_454
Au1 Au3 2.3901(10) 11_454
Au1 Au3 2.3901(10) .
Au1 Yb2 3.1659(5) 15_455
Au1 Yb2 3.1659(5) 5_554
Au1 Yb2 3.1724(4) 21
Au1 Yb2 3.1724(4) 23_655
Au1 Yb1 3.1747(4) 29
Au1 Yb1 3.1747(4) 31_556
Au2 Si3 2.3427(12) 2_455
Au2 Au3 2.3427(12) 2_455
Au2 Si3 2.3427(12) 12_554
Au2 Au3 2.3427(12) 12_554
Au2 Yb1 3.1491(10) 11_454
Au2 Yb2 3.1797(6) 23_655
Au2 Yb2 3.1797(6) 21
Au2 Yb1 3.1820(6) 31_556
Au2 Yb1 3.1820(6) 29
Au3 Si2 2.3427(12) 2_455
Au3 Au2 2.3427(12) 2_455
Au3 Si3 2.348(2) 8_554
Au3 Au3 2.348(2) 8_554
Au3 Yb1 3.1455(10) 13_455
Au3 Yb1 3.1487(10) 7_454
Au3 Yb2 3.1760(11) 21
Au3 Yb2 3.1761(10) 5_554
Au3 Yb2 3.1792(10) 15_455
Au3 Yb1 3.1814(11) 31_556
